data_4505478
loop_
_publ_author_name
'Chen, Zhi'
'Gao, Dong-Liang'
'Diao, Chun-Hua'
'Liu, Yue'
'Ren, Jia'
'Chen, Ji'
'Zhao, Bin'
'Shi, Wei'
'Cheng, Peng'

_publ_section_title
;
 Syntheses, Structures Tuned by 4,4&#x2032;-Bipyridine and Magnetic
 Properties of a Series of Transition Metal Compounds
 Containingo-Carboxylphenoxyacetate Acid
;
_journal_issue 3
_journal_name_full 'Crystal Growth &amp; Design'
_journal_page_first 1201
_journal_paper_doi 10.1021/cg201197k
_journal_volume 12
_journal_year 2012
_chemical_formula_sum 'C28 H28 N2 Ni2 O14'
_chemical_formula_weight 733.90
_chemical_name_systematic
; 
 ? 
;
_space_group_IT_number 2
_symmetry_cell_setting triclinic
_symmetry_space_group_name_Hall '-P 1'
_symmetry_space_group_name_H-M 'P -1'
_atom_sites_solution_hydrogens geom
_atom_sites_solution_primary direct
_atom_sites_solution_secondary difmap
_audit_creation_method SHELXL-97
_cell_angle_alpha 97.88(3)
_cell_angle_beta 105.16(3)
_cell_angle_gamma 102.98(3)
_cell_formula_units_Z 1
_cell_length_a 6.5870(13)
_cell_length_b 9.866(2)
_cell_length_c 11.756(2)
_cell_measurement_reflns_used 1983
_cell_measurement_temperature 293(2)
_cell_measurement_theta_max 27.9123
_cell_measurement_theta_min 1.8348
_cell_volume 702.8(3)
_computing_cell_refinement 'Bruker XSCANS'
_computing_data_collection 'Bruker XSCANS'
_computing_data_reduction 'Bruker SHELXTL'
_computing_molecular_graphics 'Bruker SHELXTL'
_computing_publication_material 'Bruker SHELXTL'
_computing_structure_refinement 'SHELXL-97 (Sheldrick, 1997)'
_computing_structure_solution 'SHELXS-97 (Sheldrick, 1990)'
_diffrn_ambient_temperature 293(2)
_diffrn_measured_fraction_theta_full 0.984
_diffrn_measured_fraction_theta_max 0.984
_diffrn_measurement_device_type 'Bruker P4'
_diffrn_measurement_method '\w scans'
_diffrn_radiation_monochromator graphite
_diffrn_radiation_source 'fine-focus sealed tube'
_diffrn_radiation_type MoK\a
_diffrn_radiation_wavelength 0.71073
_diffrn_reflns_av_R_equivalents 0.0521
_diffrn_reflns_av_sigmaI/netI 0.1055
_diffrn_reflns_limit_h_max 8
_diffrn_reflns_limit_h_min -8
_diffrn_reflns_limit_k_max 12
_diffrn_reflns_limit_k_min -10
_diffrn_reflns_limit_l_max 15
_diffrn_reflns_limit_l_min -15
_diffrn_reflns_number 5174
_diffrn_reflns_theta_full 27.88
_diffrn_reflns_theta_max 27.88
_diffrn_reflns_theta_min 1.83
_exptl_absorpt_coefficient_mu 1.419
_exptl_absorpt_correction_T_max 0.7645
_exptl_absorpt_correction_T_min 0.7645
_exptl_absorpt_correction_type multi-scan
_exptl_absorpt_process_details SADABS
_exptl_crystal_colour green
_exptl_crystal_density_diffrn 1.734
_exptl_crystal_density_method 'not measured'
_exptl_crystal_description block
_exptl_crystal_F_000 378
_exptl_crystal_size_max 0.20
_exptl_crystal_size_mid 0.20
_exptl_crystal_size_min 0.20
_refine_diff_density_max 0.587
_refine_diff_density_min -0.395
_refine_diff_density_rms 0.109
_refine_ls_extinction_method none
_refine_ls_goodness_of_fit_ref 0.975
_refine_ls_hydrogen_treatment mixed
_refine_ls_matrix_type full
_refine_ls_number_parameters 220
_refine_ls_number_reflns 3309
_refine_ls_number_restraints 6
_refine_ls_restrained_S_all 0.975
_refine_ls_R_factor_all 0.0706
_refine_ls_R_factor_gt 0.0453
_refine_ls_shift/su_max 0.000
_refine_ls_shift/su_mean 0.000
_refine_ls_structure_factor_coef Fsqd
_refine_ls_weighting_details 'calc w=1/[\s^2^(Fo^2^)+(0.0330P)^2^+0.0000P] where P=(Fo^2^+2Fc^2^)/3'
_refine_ls_weighting_scheme calc
_refine_ls_wR_factor_gt 0.0897
_refine_ls_wR_factor_ref 0.0965
_reflns_number_gt 2315
_reflns_number_total 3309
_reflns_threshold_expression >2sigma(I)
_cod_data_source_file cg201197k_si_002.cif
_cod_data_source_block 6
_cod_depositor_comments
;
The following automatic conversions were performed:

'_symmetry_cell_setting' value 'Triclinic' changed to 'triclinic'
according to /home/saulius/struct/CIF-dictionaries/cif_core.dic
dictionary named 'cif_core.dic' version 2.4.1 from 2010-06-29.

Automatic conversion script
Id: cif_fix_values 1715 2011-07-08 13:25:40Z adriana 
;
_cod_original_cell_volume 702.8(2)
_cod_original_sg_symbol_H-M P-1
_cod_database_code 4505478

loop_
_symmetry_equiv_pos_as_xyz
'x, y, z'
'-x, -y, -z'

loop_
_atom_site_label
_atom_site_type_symbol
_atom_site_fract_x
_atom_site_fract_y
_atom_site_fract_z
_atom_site_U_iso_or_equiv
_atom_site_adp_type
_atom_site_occupancy
_atom_site_symmetry_multiplicity
_atom_site_calc_flag
_atom_site_refinement_flags
Ni1 Ni 0.43172(7) 0.44958(4) 0.27315(4) 0.01389(12) Uani 1 1 d .
O1 O 0.6518(4) 0.4802(2) 0.1819(2) 0.0188(5) Uani 1 1 d .
O2 O 0.7617(4) 0.3653(2) 0.0418(2) 0.0208(6) Uani 1 1 d .
O3 O 0.2007(4) 0.3827(2) 0.3482(2) 0.0182(5) Uani 1 1 d .
O4 O -0.0964(4) 0.2505(2) 0.3743(2) 0.0217(6) Uani 1 1 d .
O5 O 0.2036(4) 0.4483(2) 0.1133(2) 0.0193(5) Uani 1 1 d D
H5A H 0.242(4) 0.504(3) 0.069(3) 0.023 Uiso 1 1 d D
H5B H 0.0657(19) 0.428(3) 0.101(3) 0.023 Uiso 1 1 d D
O6 O 0.6768(4) 0.4402(2) 0.4207(2) 0.0242(6) Uani 1 1 d D
H6A H 0.760(4) 0.390(3) 0.407(3) 0.029 Uiso 1 1 d D
H6B H 0.728(5) 0.493(3) 0.4906(15) 0.029 Uiso 1 1 d D
O7 O 0.3946(3) 0.2358(2) 0.2021(2) 0.0156(5) Uani 1 1 d .
N1 N 0.4582(4) 0.6557(2) 0.3410(3) 0.0143(6) Uani 1 1 d .
C1 C 0.6534(5) 0.7491(3) 0.4007(3) 0.0172(7) Uani 1 1 d .
H1 H 0.7792 0.7213 0.4004 0.021 Uiso 1 1 calc R
C2 C 0.6764(5) 0.8833(3) 0.4621(3) 0.0187(8) Uani 1 1 d .
H2 H 0.8152 0.9442 0.5009 0.022 Uiso 1 1 calc R
C3 C 0.4910(5) 0.9286(3) 0.4662(3) 0.0148(7) Uani 1 1 d .
C4 C 0.2910(5) 0.8320(3) 0.4040(3) 0.0197(8) Uani 1 1 d .
H4 H 0.1628 0.8571 0.4030 0.024 Uiso 1 1 calc R
C5 C 0.2796(5) 0.6993(3) 0.3437(3) 0.0213(8) Uani 1 1 d .
H5 H 0.1426 0.6371 0.3031 0.026 Uiso 1 1 calc R
C6 C 0.0648(5) 0.1306(3) 0.2502(3) 0.0139(7) Uani 1 1 d .
C7 C 0.2263(5) 0.1177(3) 0.1935(3) 0.0145(7) Uani 1 1 d .
C8 C 0.2167(6) -0.0158(3) 0.1309(3) 0.0201(8) Uani 1 1 d .
H8 H 0.3255 -0.0244 0.0956 0.024 Uiso 1 1 calc R
C9 C -0.1117(6) -0.1235(3) 0.1728(3) 0.0204(8) Uani 1 1 d .
H9 H -0.2252 -0.2029 0.1655 0.024 Uiso 1 1 calc R
C10 C -0.1018(5) 0.0081(3) 0.2367(3) 0.0176(7) Uani 1 1 d .
H10 H -0.2108 0.0150 0.2721 0.021 Uiso 1 1 calc R
C11 C 0.5183(5) 0.2247(3) 0.1181(3) 0.0155(7) Uani 1 1 d .
H11A H 0.4189 0.1801 0.0381 0.019 Uiso 1 1 calc R
H11B H 0.6141 0.1649 0.1411 0.019 Uiso 1 1 calc R
C12 C 0.6542(5) 0.3701(3) 0.1151(3) 0.0183(7) Uani 1 1 d .
C13 C 0.0547(5) 0.2638(3) 0.3283(3) 0.0146(7) Uani 1 1 d .
C14 C 0.0511(6) -0.1348(3) 0.1197(3) 0.0225(8) Uani 1 1 d .
H14 H 0.0480 -0.2223 0.0770 0.027 Uiso 1 1 calc R

loop_
_atom_site_aniso_label
_atom_site_aniso_U_11
_atom_site_aniso_U_22
_atom_site_aniso_U_33
_atom_site_aniso_U_23
_atom_site_aniso_U_13
_atom_site_aniso_U_12
Ni1 0.0162(2) 0.01285(19) 0.0130(3) 0.00164(16) 0.00508(19) 0.00462(16)
O1 0.0203(13) 0.0185(11) 0.0171(15) 0.0001(10) 0.0082(12) 0.0033(10)
O2 0.0175(12) 0.0305(12) 0.0178(15) 0.0066(11) 0.0105(12) 0.0061(11)
O3 0.0241(13) 0.0139(10) 0.0174(15) 0.0009(10) 0.0106(12) 0.0032(10)
O4 0.0194(12) 0.0235(11) 0.0263(17) 0.0029(11) 0.0136(13) 0.0073(11)
O5 0.0155(12) 0.0260(12) 0.0147(15) 0.0075(11) 0.0025(12) 0.0029(11)
O6 0.0308(14) 0.0264(13) 0.0135(16) -0.0029(11) -0.0009(13) 0.0175(12)
O7 0.0177(12) 0.0151(10) 0.0157(14) 0.0007(9) 0.0098(12) 0.0040(10)
N1 0.0156(14) 0.0128(12) 0.0137(17) 0.0021(11) 0.0038(14) 0.0033(11)
C1 0.0159(16) 0.0179(15) 0.019(2) 0.0043(14) 0.0070(16) 0.0055(14)
C2 0.0153(16) 0.0133(14) 0.026(2) 0.0019(14) 0.0081(17) 0.0007(13)
C3 0.0178(16) 0.0115(14) 0.016(2) 0.0058(13) 0.0050(16) 0.0040(13)
C4 0.0134(16) 0.0177(15) 0.025(2) 0.0016(15) 0.0018(17) 0.0056(14)
C5 0.0177(17) 0.0147(15) 0.029(2) 0.0018(15) 0.0037(18) 0.0057(14)
C6 0.0168(16) 0.0142(14) 0.0112(19) 0.0029(13) 0.0038(15) 0.0056(13)
C7 0.0147(16) 0.0155(14) 0.0112(19) 0.0039(13) 0.0013(15) 0.0024(13)
C8 0.0263(19) 0.0200(15) 0.017(2) 0.0041(14) 0.0088(18) 0.0086(15)
C9 0.0240(18) 0.0155(14) 0.019(2) 0.0061(14) 0.0041(17) 0.0018(14)
C10 0.0175(17) 0.0185(15) 0.015(2) 0.0042(14) 0.0026(16) 0.0039(14)
C11 0.0162(16) 0.0196(15) 0.011(2) 0.0002(13) 0.0056(16) 0.0068(14)
C12 0.0135(16) 0.0243(16) 0.016(2) 0.0056(15) 0.0029(16) 0.0043(14)
C13 0.0177(16) 0.0161(14) 0.012(2) 0.0041(13) 0.0051(16) 0.0082(14)
C14 0.033(2) 0.0154(15) 0.017(2) 0.0017(14) 0.0054(18) 0.0073(15)

loop_
_atom_type_symbol
_atom_type_description
_atom_type_scat_dispersion_real
_atom_type_scat_dispersion_imag
_atom_type_scat_source
C C 0.0033 0.0016 'International Tables Vol C Tables 4.2.6.8 and 6.1.1.4'
H H 0.0000 0.0000 'International Tables Vol C Tables 4.2.6.8 and 6.1.1.4'
N N 0.0061 0.0033 'International Tables Vol C Tables 4.2.6.8 and 6.1.1.4'
Ni Ni 0.3393 1.1124 'International Tables Vol C Tables 4.2.6.8 and 6.1.1.4'
O O 0.0106 0.0060 'International Tables Vol C Tables 4.2.6.8 and 6.1.1.4'

loop_
_geom_angle_atom_site_label_1
_geom_angle_atom_site_label_2
_geom_angle_atom_site_label_3
_geom_angle
_geom_angle_site_symmetry_3
O3 Ni1 O1 169.62(9) .
O3 Ni1 N1 91.10(9) .
O1 Ni1 N1 99.15(9) .
O3 Ni1 O6 92.39(10) .
O1 Ni1 O6 88.89(10) .
N1 Ni1 O6 91.98(11) .
O3 Ni1 O5 92.23(9) .
O1 Ni1 O5 85.78(9) .
N1 Ni1 O5 92.39(10) .
O6 Ni1 O5 173.58(8) .
O3 Ni1 O7 87.62(8) .
O1 Ni1 O7 82.10(8) .
N1 Ni1 O7 178.34(9) .
O6 Ni1 O7 89.13(10) .
O5 Ni1 O7 86.60(10) .
C12 O1 Ni1 114.87(18) .
C13 O3 Ni1 132.8(2) .
Ni1 O5 H5A 118(2) .
Ni1 O5 H5B 125(2) .
H5A O5 H5B 110.7(16) .
Ni1 O6 H6A 117(2) .
Ni1 O6 H6B 130(2) .
H6A O6 H6B 111.5(17) .
C7 O7 C11 117.1(2) .
C7 O7 Ni1 128.63(16) .
C11 O7 Ni1 110.40(15) .
C5 N1 C1 116.7(3) .
C5 N1 Ni1 120.9(2) .
C1 N1 Ni1 121.71(18) .
N1 C1 C2 123.4(3) .
N1 C1 H1 118.3 .
C2 C1 H1 118.3 .
C1 C2 C3 120.1(3) .
C1 C2 H2 120.0 .
C3 C2 H2 120.0 .
C4 C3 C2 116.0(3) .
C4 C3 C3 122.3(3) 2_676
C2 C3 C3 121.7(4) 2_676
C5 C4 C3 120.9(3) .
C5 C4 H4 119.5 .
C3 C4 H4 119.5 .
N1 C5 C4 122.9(3) .
N1 C5 H5 118.6 .
C4 C5 H5 118.6 .
C10 C6 C7 117.4(3) .
C10 C6 C13 115.5(2) .
C7 C6 C13 127.1(3) .
O7 C7 C8 120.5(2) .
O7 C7 C6 120.3(3) .
C8 C7 C6 119.2(3) .
C14 C8 C7 122.0(3) .
C14 C8 H8 119.0 .
C7 C8 H8 119.0 .
C10 C9 C14 118.9(3) .
C10 C9 H9 120.6 .
C14 C9 H9 120.6 .
C9 C10 C6 122.9(3) .
C9 C10 H10 118.6 .
C6 C10 H10 118.6 .
O7 C11 C12 111.3(2) .
O7 C11 H11A 109.4 .
C12 C11 H11A 109.4 .
O7 C11 H11B 109.4 .
C12 C11 H11B 109.4 .
H11A C11 H11B 108.0 .
O2 C12 O1 126.1(3) .
O2 C12 C11 113.3(3) .
O1 C12 C11 120.6(2) .
O4 C13 O3 122.2(3) .
O4 C13 C6 116.8(3) .
O3 C13 C6 121.0(2) .
C8 C14 C9 119.6(3) .
C8 C14 H14 120.2 .
C9 C14 H14 120.2 .

loop_
_geom_bond_atom_site_label_1
_geom_bond_atom_site_label_2
_geom_bond_distance
_geom_bond_site_symmetry_2
Ni1 O3 1.9851(19) .
Ni1 O1 2.012(2) .
Ni1 N1 2.031(2) .
Ni1 O6 2.066(3) .
Ni1 O5 2.073(3) .
Ni1 O7 2.094(2) .
O1 C12 1.256(4) .
O2 C12 1.253(3) .
O3 C13 1.288(4) .
O4 C13 1.242(3) .
O5 H5A 0.845(10) .
O5 H5B 0.853(10) .
O6 H6A 0.847(10) .
O6 H6B 0.847(10) .
O7 C7 1.388(3) .
O7 C11 1.444(3) .
N1 C5 1.347(3) .
N1 C1 1.347(4) .
C1 C2 1.374(4) .
C1 H1 0.9300 .
C2 C3 1.402(4) .
C2 H2 0.9300 .
C3 C4 1.385(5) .
C3 C3 1.483(6) 2_676
C4 C5 1.376(4) .
C4 H4 0.9300 .
C5 H5 0.9300 .
C6 C10 1.397(4) .
C6 C7 1.414(4) .
C6 C13 1.522(4) .
C7 C8 1.397(4) .
C8 C14 1.377(4) .
C8 H8 0.9300 .
C9 C10 1.386(5) .
C9 C14 1.391(4) .
C9 H9 0.9300 .
C10 H10 0.9300 .
C11 C12 1.520(4) .
C11 H11A 0.9700 .
C11 H11B 0.9700 .
C14 H14 0.9300 .

loop_
_geom_hbond_atom_site_label_D
_geom_hbond_atom_site_label_H
_geom_hbond_atom_site_label_A
_geom_hbond_distance_DH
_geom_hbond_distance_HA
_geom_hbond_distance_DA
_geom_hbond_angle_DHA
_geom_hbond_site_symmetry_A
O5 H5B O2 0.853(10) 1.864(13) 2.704(3) 168(4) 1_455
O5 H5A O2 0.845(10) 1.958(13) 2.776(3) 163(2) 2_665
O6 H6B O3 0.847(10) 1.989(11) 2.828(4) 171(3) 2_666
O6 H6A O4 0.847(10) 1.889(11) 2.727(3) 170(3) 1_655
